data_7050155
loop_
_publ_author_name
'Bond, Andrew D.'

_publ_section_title
;
 On the crystal structures and melting point alternation of the n-alkyl
 carboxylic acids
;
_journal_coden_ASTM NJCHE5
_journal_issue 1
_journal_name_full 'New Journal of Chemistry'
_journal_page_first 104
_journal_page_last 114
_journal_paper_doi 10.1039/b307208h
_journal_volume 28
_journal_year 2004
_chemical_formula_moiety 'C15 H30 O2'
_chemical_formula_sum 'C15 H30 O2'
_chemical_formula_weight 242.39
_chemical_melting_point 325
_chemical_name_common 'pentadecanoic acid'
_chemical_name_systematic 'pentadecanoic acid'
_space_group_IT_number 15
_symmetry_cell_setting monoclinic
_symmetry_space_group_name_Hall '-C 2yc'
_symmetry_space_group_name_H-M 'C 1 2/c 1'
_atom_sites_solution_hydrogens geom
_atom_sites_solution_primary direct
_atom_sites_solution_secondary difmap
_cell_angle_alpha 90.00
_cell_angle_beta 98.024(2)
_cell_angle_gamma 90.00
_cell_formula_units_Z 8
_cell_length_a 69.258(3)
_cell_length_b 4.9556(2)
_cell_length_c 9.7197(4)
_cell_measurement_reflns_used 15078
_cell_measurement_temperature 330(2)
_cell_measurement_theta_max 22.46
_cell_measurement_theta_min 1.02
_cell_volume 3303.3(2)
_computing_cell_refinement 'HKL Scalepack (Otwinowski & Minor, 1997)'
_computing_data_collection 'Collect (Nonius, 1998)'
_computing_data_reduction
;
HKL Denzo and Scalepack (Otwinowski & Minor, 1997)
;
_computing_molecular_graphics 'SHELXTL v6.12 (Bruker AXS, 2001)'
_computing_publication_material 'SHELXTL v6.12 (Bruker AXS, 2001)'
_computing_structure_refinement 'SHELXTL v6.12 (Bruker AXS, 2001)'
_computing_structure_solution 'SIR-92 (Altomare et al., 1994)'
_diffrn_ambient_temperature 330(2)
_diffrn_measured_fraction_theta_full 0.991
_diffrn_measured_fraction_theta_max 0.991
_diffrn_measurement_device_type 'Nonius KappaCCD'
_diffrn_measurement_method 'Thin slice \w and \f scans'
_diffrn_radiation_monochromator graphite
_diffrn_radiation_source 'fine-focus sealed tube'
_diffrn_radiation_type MoK\a
_diffrn_radiation_wavelength 0.71073
_diffrn_reflns_av_R_equivalents 0.1036
_diffrn_reflns_av_sigmaI/netI 0.0638
_diffrn_reflns_limit_h_max 58
_diffrn_reflns_limit_h_min -60
_diffrn_reflns_limit_k_max 4
_diffrn_reflns_limit_k_min -4
_diffrn_reflns_limit_l_max 8
_diffrn_reflns_limit_l_min -7
_diffrn_reflns_number 6196
_diffrn_reflns_theta_full 18.00
_diffrn_reflns_theta_max 18.00
_diffrn_reflns_theta_min 3.57
_diffrn_standards_number 0
_exptl_absorpt_coefficient_mu 0.062
_exptl_absorpt_correction_type none
_exptl_crystal_colour colourless
_exptl_crystal_density_diffrn 0.975
_exptl_crystal_density_method 'not measured'
_exptl_crystal_description cylinder
_exptl_crystal_F_000 1088
_exptl_crystal_size_max 0.35
_exptl_crystal_size_mid 0.20
_exptl_crystal_size_min 0.20
_refine_diff_density_max 0.115
_refine_diff_density_min -0.096
_refine_diff_density_rms 0.026
_refine_ls_extinction_method none
_refine_ls_goodness_of_fit_ref 1.118
_refine_ls_hydrogen_treatment mixed
_refine_ls_matrix_type full
_refine_ls_number_parameters 157
_refine_ls_number_reflns 1141
_refine_ls_number_restraints 2
_refine_ls_restrained_S_all 1.120
_refine_ls_R_factor_all 0.1315
_refine_ls_R_factor_gt 0.0697
_refine_ls_shift/su_max 0.000
_refine_ls_shift/su_mean 0.000
_refine_ls_structure_factor_coef Fsqd
_refine_ls_weighting_details 'calc w=1/[\s^2^(Fo^2^)+(0.0761P)^2^+1.7337P] where P=(Fo^2^+2Fc^2^)/3'
_refine_ls_weighting_scheme calc
_refine_ls_wR_factor_gt 0.1564
_refine_ls_wR_factor_ref 0.1889
_reflns_number_gt 671
_reflns_number_total 1141
_reflns_threshold_expression >2sigma(I)
_cod_data_source_file b307208h.txt
_cod_data_source_block C15
_cod_original_sg_symbol_H-M C2/c
_cod_database_code 7050155

loop_
_symmetry_equiv_pos_as_xyz
'x, y, z'
'x, -y, z+1/2'
'x+1/2, y+1/2, z'
'x+1/2, -y+1/2, z+1/2'
'-x, -y, -z'
'-x, y, -z-1/2'
'-x+1/2, -y+1/2, -z'
'-x+1/2, y+1/2, -z-1/2'

loop_
_atom_site_label
_atom_site_type_symbol
_atom_site_fract_x
_atom_site_fract_y
_atom_site_fract_z
_atom_site_U_iso_or_equiv
_atom_site_adp_type
_atom_site_occupancy
_atom_site_symmetry_multiplicity
_atom_site_calc_flag
_atom_site_refinement_flags
_atom_site_disorder_assembly
_atom_site_disorder_group
O1 O 0.25281(7) 0.0041(8) 0.3786(4) 0.1056(16) Uani 1 1 d D . .
H1 H 0.2429(6) 0.069(11) 0.415(5) 0.127 Uiso 1 1 d D . .
O2 O 0.27136(6) 0.3576(8) 0.4471(4) 0.1059(16) Uani 1 1 d . . .
C1 C 0.26750(10) 0.1579(15) 0.3719(6) 0.0837(19) Uani 1 1 d . . .
C2 C 0.27983(10) 0.0741(11) 0.2666(6) 0.0973(19) Uani 1 1 d . . .
H2A H 0.2718 0.0734 0.1766 0.117 Uiso 1 1 calc R . .
H2B H 0.2840 -0.1103 0.2867 0.117 Uiso 1 1 calc R . .
C3 C 0.29772(9) 0.2418(11) 0.2547(6) 0.0946(19) Uani 1 1 d . . .
H3A H 0.2937 0.4272 0.2355 0.114 Uiso 1 1 calc R . .
H3B H 0.3061 0.2393 0.3435 0.114 Uiso 1 1 calc R . .
C4 C 0.30931(9) 0.1482(11) 0.1439(6) 0.108(2) Uani 1 1 d . . .
H4A H 0.3123 -0.0415 0.1597 0.130 Uiso 1 1 calc R . .
H4B H 0.3010 0.1623 0.0550 0.130 Uiso 1 1 calc R . .
C5 C 0.32783(9) 0.2908(11) 0.1323(6) 0.105(2) Uani 1 1 d . . .
H5A H 0.3362 0.2776 0.2207 0.126 Uiso 1 1 calc R . .
H5B H 0.3250 0.4804 0.1150 0.126 Uiso 1 1 calc R . .
C6 C 0.33881(10) 0.1872(12) 0.0204(6) 0.116(2) Uani 1 1 d . . .
H6A H 0.3408 -0.0051 0.0347 0.139 Uiso 1 1 calc R . .
H6B H 0.3306 0.2102 -0.0682 0.139 Uiso 1 1 calc R . .
C7 C 0.35795(10) 0.3125(12) 0.0101(7) 0.117(2) Uani 1 1 d . . .
H7A H 0.3661 0.2943 0.0993 0.140 Uiso 1 1 calc R . .
H7B H 0.3559 0.5038 -0.0074 0.140 Uiso 1 1 calc R . .
C8 C 0.36888(11) 0.1998(12) -0.0996(7) 0.123(2) Uani 1 1 d . . .
H8A H 0.3704 0.0072 -0.0836 0.148 Uiso 1 1 calc R . .
H8B H 0.3608 0.2229 -0.1888 0.148 Uiso 1 1 calc R . .
C9 C 0.38834(11) 0.3131(13) -0.1108(7) 0.134(2) Uani 1 1 d . . .
H9A H 0.3964 0.2917 -0.0214 0.161 Uiso 1 1 calc R . .
H9B H 0.3868 0.5053 -0.1279 0.161 Uiso 1 1 calc R . .
C10 C 0.39924(11) 0.1984(13) -0.2190(7) 0.137(2) Uani 1 1 d . . .
H10A H 0.4006 0.0057 -0.2027 0.164 Uiso 1 1 calc R . .
H10B H 0.3913 0.2223 -0.3085 0.164 Uiso 1 1 calc R . .
C11 C 0.41875(11) 0.3075(14) -0.2293(8) 0.152(3) Uani 1 1 d . . .
H11A H 0.4174 0.4993 -0.2482 0.182 Uiso 1 1 calc R . .
H11B H 0.4266 0.2884 -0.1390 0.182 Uiso 1 1 calc R . .
C12 C 0.42975(13) 0.1901(15) -0.3333(9) 0.169(3) Uani 1 1 d . . .
H12A H 0.4221 0.2142 -0.4241 0.203 Uiso 1 1 calc R . .
H12B H 0.4309 -0.0025 -0.3162 0.203 Uiso 1 1 calc R . .
C13 C 0.44962(15) 0.2980(17) -0.3392(10) 0.207(4) Uani 1 1 d . . .
H13A H 0.4485 0.4910 -0.3550 0.248 Uiso 1 1 calc R . .
H13B H 0.4573 0.2717 -0.2487 0.248 Uiso 1 1 calc R . .
C14 C 0.46042(17) 0.184(2) -0.4432(13) 0.263(6) Uani 1 1 d D . .
H14A H 0.4616 -0.0086 -0.4269 0.315 Uiso 1 1 calc R . .
H14B H 0.4527 0.2088 -0.5336 0.315 Uiso 1 1 calc R . .
C15 C 0.47939(17) 0.289(2) -0.4501(16) 0.344(8) Uani 1 1 d D . .
H15A H 0.4848 0.2021 -0.5242 0.517 Uiso 1 1 calc R . .
H15B H 0.4876 0.2554 -0.3636 0.517 Uiso 1 1 calc R . .
H15C H 0.4786 0.4796 -0.4669 0.517 Uiso 1 1 calc R . .

loop_
_atom_site_aniso_label
_atom_site_aniso_U_11
_atom_site_aniso_U_22
_atom_site_aniso_U_33
_atom_site_aniso_U_23
_atom_site_aniso_U_13
_atom_site_aniso_U_12
O1 0.109(4) 0.104(3) 0.110(3) -0.018(2) 0.037(3) -0.009(3)
O2 0.126(4) 0.100(3) 0.094(3) -0.027(2) 0.023(2) -0.008(3)
C1 0.080(5) 0.088(6) 0.086(5) 0.004(4) 0.023(4) 0.011(5)
C2 0.103(5) 0.096(5) 0.095(4) -0.014(3) 0.023(4) 0.005(4)
C3 0.100(5) 0.089(4) 0.098(5) -0.003(3) 0.023(4) 0.017(4)
C4 0.110(6) 0.104(5) 0.116(5) -0.014(4) 0.033(4) 0.004(4)
C5 0.108(5) 0.103(5) 0.107(5) -0.005(4) 0.032(4) -0.001(4)
C6 0.112(6) 0.120(5) 0.122(6) -0.010(4) 0.044(5) -0.007(5)
C7 0.106(6) 0.116(5) 0.137(6) -0.003(4) 0.044(5) 0.001(5)
C8 0.112(6) 0.124(5) 0.142(6) 0.000(4) 0.044(5) 0.003(5)
C9 0.117(7) 0.143(6) 0.152(7) -0.001(5) 0.051(5) -0.002(5)
C10 0.112(6) 0.154(6) 0.154(7) 0.007(5) 0.053(5) -0.005(5)
C11 0.111(6) 0.170(7) 0.187(8) -0.003(6) 0.064(6) -0.006(5)
C12 0.142(8) 0.185(8) 0.198(8) 0.008(6) 0.086(7) 0.013(6)
C13 0.165(9) 0.236(10) 0.243(10) 0.002(8) 0.113(8) 0.006(8)
C14 0.190(11) 0.276(12) 0.355(16) -0.006(10) 0.153(11) -0.024(10)
C15 0.194(12) 0.381(18) 0.49(2) 0.006(13) 0.159(13) -0.015(12)

loop_
_atom_type_symbol
_atom_type_description
_atom_type_scat_dispersion_real
_atom_type_scat_dispersion_imag
_atom_type_scat_source
C C 0.0033 0.0016 'International Tables Vol C Tables 4.2.6.8 and 6.1.1.4'
H H 0.0000 0.0000 'International Tables Vol C Tables 4.2.6.8 and 6.1.1.4'
O O 0.0106 0.0060 'International Tables Vol C Tables 4.2.6.8 and 6.1.1.4'

loop_
_geom_angle_atom_site_label_1
_geom_angle_atom_site_label_2
_geom_angle_atom_site_label_3
_geom_angle
_geom_angle_site_symmetry_1
_geom_angle_site_symmetry_3
_geom_angle_publ_flag
C1 O1 H1 119(4) . . ?
O2 C1 O1 123.6(6) . . ?
O2 C1 C2 122.4(6) . . ?
O1 C1 C2 114.0(6) . . ?
C1 C2 C3 117.2(5) . . ?
C1 C2 H2A 108.0 . . ?
C3 C2 H2A 108.0 . . ?
C1 C2 H2B 108.0 . . ?
C3 C2 H2B 108.0 . . ?
H2A C2 H2B 107.2 . . ?
C4 C3 C2 114.2(5) . . ?
C4 C3 H3A 108.7 . . ?
C2 C3 H3A 108.7 . . ?
C4 C3 H3B 108.7 . . ?
C2 C3 H3B 108.7 . . ?
H3A C3 H3B 107.6 . . ?
C5 C4 C3 117.5(5) . . ?
C5 C4 H4A 107.9 . . ?
C3 C4 H4A 107.9 . . ?
C5 C4 H4B 107.9 . . ?
C3 C4 H4B 107.9 . . ?
H4A C4 H4B 107.2 . . ?
C4 C5 C6 115.0(5) . . ?
C4 C5 H5A 108.5 . . ?
C6 C5 H5A 108.5 . . ?
C4 C5 H5B 108.5 . . ?
C6 C5 H5B 108.5 . . ?
H5A C5 H5B 107.5 . . ?
C7 C6 C5 117.0(5) . . ?
C7 C6 H6A 108.0 . . ?
C5 C6 H6A 108.0 . . ?
C7 C6 H6B 108.0 . . ?
C5 C6 H6B 108.0 . . ?
H6A C6 H6B 107.3 . . ?
C6 C7 C8 116.0(5) . . ?
C6 C7 H7A 108.3 . . ?
C8 C7 H7A 108.3 . . ?
C6 C7 H7B 108.3 . . ?
C8 C7 H7B 108.3 . . ?
H7A C7 H7B 107.4 . . ?
C9 C8 C7 117.8(6) . . ?
C9 C8 H8A 107.8 . . ?
C7 C8 H8A 107.8 . . ?
C9 C8 H8B 107.8 . . ?
C7 C8 H8B 107.8 . . ?
H8A C8 H8B 107.2 . . ?
C8 C9 C10 117.6(6) . . ?
C8 C9 H9A 107.9 . . ?
C10 C9 H9A 107.9 . . ?
C8 C9 H9B 107.9 . . ?
C10 C9 H9B 107.9 . . ?
H9A C9 H9B 107.2 . . ?
C11 C10 C9 117.9(7) . . ?
C11 C10 H10A 107.8 . . ?
C9 C10 H10A 107.8 . . ?
C11 C10 H10B 107.8 . . ?
C9 C10 H10B 107.8 . . ?
H10A C10 H10B 107.2 . . ?
C12 C11 C10 118.1(7) . . ?
C12 C11 H11A 107.8 . . ?
C10 C11 H11A 107.8 . . ?
C12 C11 H11B 107.8 . . ?
C10 C11 H11B 107.8 . . ?
H11A C11 H11B 107.1 . . ?
C11 C12 C13 117.2(7) . . ?
C11 C12 H12A 108.0 . . ?
C13 C12 H12A 108.0 . . ?
C11 C12 H12B 108.0 . . ?
C13 C12 H12B 108.0 . . ?
H12A C12 H12B 107.2 . . ?
C14 C13 C12 117.2(9) . . ?
C14 C13 H13A 108.0 . . ?
C12 C13 H13A 108.0 . . ?
C14 C13 H13B 108.0 . . ?
C12 C13 H13B 108.0 . . ?
H13A C13 H13B 107.2 . . ?
C15 C14 C13 117.3(11) . . ?
C15 C14 H14A 108.0 . . ?
C13 C14 H14A 108.0 . . ?
C15 C14 H14B 108.0 . . ?
C13 C14 H14B 108.0 . . ?
H14A C14 H14B 107.2 . . ?
C14 C15 H15A 109.5 . . ?
C14 C15 H15B 109.5 . . ?
H15A C15 H15B 109.5 . . ?
C14 C15 H15C 109.5 . . ?
H15A C15 H15C 109.5 . . ?
H15B C15 H15C 109.5 . . ?

loop_
_geom_bond_atom_site_label_1
_geom_bond_atom_site_label_2
_geom_bond_distance
_geom_bond_site_symmetry_2
_geom_bond_publ_flag
O1 C1 1.280(6) . ?
O1 H1 0.88(2) . ?
O2 C1 1.237(7) . ?
C1 C2 1.481(7) . ?
C2 C3 1.510(6) . ?
C2 H2A 0.970 . ?
C2 H2B 0.970 . ?
C3 C4 1.504(7) . ?
C3 H3A 0.970 . ?
C3 H3B 0.970 . ?
C4 C5 1.483(7) . ?
C4 H4A 0.970 . ?
C4 H4B 0.970 . ?
C5 C6 1.501(7) . ?
C5 H5A 0.970 . ?
C5 H5B 0.970 . ?
C6 C7 1.480(7) . ?
C6 H6A 0.970 . ?
C6 H6B 0.970 . ?
C7 C8 1.499(7) . ?
C7 H7A 0.970 . ?
C7 H7B 0.970 . ?
C8 C9 1.478(7) . ?
C8 H8A 0.970 . ?
C8 H8B 0.970 . ?
C9 C10 1.490(8) . ?
C9 H9A 0.970 . ?
C9 H9B 0.970 . ?
C10 C11 1.472(8) . ?
C10 H10A 0.970 . ?
C10 H10B 0.970 . ?
C11 C12 1.468(8) . ?
C11 H11A 0.970 . ?
C11 H11B 0.970 . ?
C12 C13 1.485(9) . ?
C12 H12A 0.970 . ?
C12 H12B 0.970 . ?
C13 C14 1.453(10) . ?
C13 H13A 0.970 . ?
C13 H13B 0.970 . ?
C14 C15 1.423(8) . ?
C14 H14A 0.970 . ?
C14 H14B 0.970 . ?
C15 H15A 0.960 . ?
C15 H15B 0.960 . ?
C15 H15C 0.960 . ?

loop_
_geom_torsion_atom_site_label_1
_geom_torsion_atom_site_label_2
_geom_torsion_atom_site_label_3
_geom_torsion_atom_site_label_4
_geom_torsion
_geom_torsion_site_symmetry_1
_geom_torsion_site_symmetry_2
_geom_torsion_site_symmetry_3
_geom_torsion_site_symmetry_4
_geom_torsion_publ_flag
O2 C1 C2 C3 0.7(8) . . . . ?
O1 C1 C2 C3 -178.6(5) . . . . ?
C1 C2 C3 C4 -178.9(5) . . . . ?
C2 C3 C4 C5 -175.9(4) . . . . ?
C3 C4 C5 C6 179.6(5) . . . . ?
C4 C5 C6 C7 -176.5(5) . . . . ?
C5 C6 C7 C8 178.2(5) . . . . ?
C6 C7 C8 C9 -178.1(5) . . . . ?
C7 C8 C9 C10 179.4(5) . . . . ?
C8 C9 C10 C11 -179.1(5) . . . . ?
C9 C10 C11 C12 178.4(6) . . . . ?
C10 C11 C12 C13 -178.3(6) . . . . ?
C11 C12 C13 C14 -179.2(8) . . . . ?
C12 C13 C14 C15 179.4(9) . . . . ?

loop_
_cod_related_entry_id
_cod_related_entry_database
_cod_related_entry_code
1 ChemSpider 13249
